data_2013284
loop_
_publ_author_name
'Matkovi\'c-\<Calogovi\'c, Dubravka'
'Popovi\'c, Zora'
'Trali\'c-Kulenovi\'c, Vesna'
'Racan\`e, Livio'
'Karminski-Zamola, Grace'

_publ_section_title
;
 1,3-Benzothiazole-6-carboxamidinium chloride dihydrate
;
_journal_issue 4
_journal_name_full 'Acta Crystallographica Section C'
_journal_page_first o190
_journal_page_last o191
_journal_paper_doi 10.1107/S0108270103001574
_journal_volume 59
_journal_year 2003
_chemical_formula_iupac 'C8 H8 N3 S 1+, Cl 1-, 2H2 O'
_chemical_formula_moiety 'C8 H8 N3 S 1+, Cl 1-, 2H2 O'
_chemical_formula_sum 'C8 H12 Cl N3 O2 S'
_chemical_formula_weight 249.72
_chemical_melting_point 548
_chemical_name_systematic
;
Benzo-1,3-thiazole-6-carboxamidinium chloride dihydrate
;
_space_group_IT_number 33
_symmetry_cell_setting orthorhombic
_symmetry_space_group_name_Hall 'P 2c -2n'
_symmetry_space_group_name_H-M 'P n a 21'
_atom_sites_solution_hydrogens geom
_atom_sites_solution_primary direct
_atom_sites_solution_secondary difmap
_audit_creation_method SHELXL97
_cell_angle_alpha 90
_cell_angle_beta 90
_cell_angle_gamma 90
_cell_formula_units_Z 4
_cell_length_a 16.9296(9)
_cell_length_b 9.3433(5)
_cell_length_c 7.3389(15)
_cell_measurement_reflns_used 60
_cell_measurement_temperature 293(2)
_cell_measurement_theta_max 17.8
_cell_measurement_theta_min 12.5
_cell_volume 1160.9(3)
_computing_cell_refinement 'X-RED (Stoe & Cie, 1995)'
_computing_data_collection 'STADI4 (Stoe & Cie, 1995)'
_computing_data_reduction 'X-RED (Stoe & Cie, 1995)'
_computing_molecular_graphics 'PLATON98 (Spek, 1990)'
_computing_publication_material 'SHELXL97 (Sheldrick, 1997)'
_computing_structure_refinement 'SHELXL97 (Sheldrick, 1997)'
_computing_structure_solution 'SHELXS97 (Sheldrick, 1990)'
_diffrn_ambient_temperature 293(2)
_diffrn_measured_fraction_theta_full 1.00
_diffrn_measured_fraction_theta_max 1.00
_diffrn_measurement_device_type 'Philips PW1100 (updated by STOE)'
_diffrn_measurement_method \w
_diffrn_radiation_monochromator 'Planar Graphite'
_diffrn_radiation_source 'fine-focus sealed tube'
_diffrn_radiation_type MoK\a
_diffrn_radiation_wavelength 0.71073
_diffrn_reflns_av_R_equivalents 0.0342
_diffrn_reflns_av_sigmaI/netI 0.0254
_diffrn_reflns_limit_h_max 23
_diffrn_reflns_limit_h_min -23
_diffrn_reflns_limit_k_max 13
_diffrn_reflns_limit_k_min -13
_diffrn_reflns_limit_l_max 10
_diffrn_reflns_limit_l_min -10
_diffrn_reflns_number 4203
_diffrn_reflns_theta_full 30.0
_diffrn_reflns_theta_max 30.01
_diffrn_reflns_theta_min 3.25
_diffrn_standards_decay_% 4
_diffrn_standards_interval_time 90
_diffrn_standards_number 4
_exptl_absorpt_coefficient_mu 0.494
_exptl_absorpt_correction_T_max 0.893
_exptl_absorpt_correction_T_min 0.792
_exptl_absorpt_correction_type '\Y scan'
_exptl_absorpt_process_details 'X-RED (Stoe & Cie, 1995)'
_exptl_crystal_colour colourless
_exptl_crystal_density_diffrn 1.429
_exptl_crystal_density_method none
_exptl_crystal_description block
_exptl_crystal_F_000 520
_exptl_crystal_size_max 0.47
_exptl_crystal_size_mid 0.42
_exptl_crystal_size_min 0.22
_refine_diff_density_max 0.25
_refine_diff_density_min -0.20
_refine_ls_abs_structure_details 'Flack (1983)'
_refine_ls_abs_structure_Flack 0.02(6)
_refine_ls_extinction_coef 0.083(4)
_refine_ls_extinction_expression 'Fc^*^ = kFc[1+0.001xFc^2^\l^3^/sin(2\q)]^-1/4^'
_refine_ls_extinction_method SHELXL97
_refine_ls_goodness_of_fit_ref 1.057
_refine_ls_hydrogen_treatment refall
_refine_ls_matrix_type full
_refine_ls_number_parameters 185
_refine_ls_number_reflns 3377
_refine_ls_number_restraints 1
_refine_ls_restrained_S_all 1.057
_refine_ls_R_factor_all 0.0405
_refine_ls_R_factor_gt 0.0323
_refine_ls_shift/su_max <0.001
_refine_ls_shift/su_mean 0.000
_refine_ls_structure_factor_coef Fsqd
_refine_ls_weighting_details 'calc w = 1/[\s^2^(Fo^2^)+(0.0471P)^2^+0.0723P] where P = (Fo^2^+2Fc^2^)/3'
_refine_ls_weighting_scheme calc
_refine_ls_wR_factor_gt 0.0769
_refine_ls_wR_factor_ref 0.0812
_reflns_number_gt 2945
_reflns_number_total 3377
_reflns_threshold_expression I>2\s(I)
_cod_data_source_file gg1150.cif
_cod_data_source_block I
_cod_database_code 2013284
_cod_database_fobs_code 2013284

loop_
_symmetry_equiv_pos_as_xyz
'x, y, z'
'-x, -y, z+1/2'
'x+1/2, -y+1/2, z'
'-x+1/2, y+1/2, z+1/2'

loop_
_atom_site_label
_atom_site_fract_x
_atom_site_fract_y
_atom_site_fract_z
_atom_site_U_iso_or_equiv
_atom_site_adp_type
_atom_site_calc_flag
_atom_site_refinement_flags
_atom_site_occupancy
_atom_site_disorder_assembly
_atom_site_disorder_group
_atom_site_type_symbol
Cl 0.51091(2) 0.31217(5) 0.39859(8) 0.04496(12) Uani d . 1 . . Cl
N1 0.79005(10) 0.30764(15) 0.1236(2) 0.0438(3) Uani d . 1 . . N
C1 0.86375(13) 0.30760(18) 0.0754(3) 0.0455(4) Uani d . 1 . . C
S 0.90695(2) 0.47046(5) 0.02443(7) 0.04415(12) Uani d . 1 . . S
C2 0.81749(9) 0.55165(16) 0.0712(2) 0.0335(3) Uani d . 1 . . C
C3 0.79721(9) 0.69579(15) 0.0596(2) 0.0337(3) Uani d . 1 . . C
C4 0.72051(9) 0.73514(16) 0.1035(2) 0.0317(3) Uani d . 1 . . C
C5 0.66498(9) 0.63239(18) 0.1604(2) 0.0367(3) Uani d . 1 . . C
C6 0.68528(11) 0.48995(19) 0.1721(3) 0.0394(3) Uani d . 1 . . C
C7 0.76184(10) 0.44770(16) 0.1244(2) 0.0349(3) Uani d . 1 . . C
C8 0.69649(9) 0.88729(17) 0.0880(2) 0.0347(3) Uani d . 1 . . C
N2 0.74765(11) 0.98737(16) 0.1322(2) 0.0424(3) Uani d . 1 . . N
N3 0.62544(9) 0.91850(17) 0.0301(3) 0.0434(3) Uani d . 1 . . N
O1 0.90985(10) 0.92882(19) 0.2589(3) 0.0576(4) Uani d . 1 . . O
O2 0.57384(14) 0.20048(17) 0.0155(4) 0.0705(5) Uani d . 1 . . O
H1 0.8971(13) 0.227(3) 0.068(3) 0.048(6) Uiso d . 1 . . H
H3 0.8363(12) 0.758(3) 0.017(3) 0.047(5) Uiso d . 1 . . H
H5 0.6120(14) 0.660(2) 0.192(3) 0.042(5) Uiso d . 1 . . H
H6 0.6527(13) 0.420(3) 0.215(3) 0.046(6) Uiso d . 1 . . H
H21 0.7921(13) 0.964(2) 0.177(3) 0.037(5) Uiso d . 1 . . H
H22 0.7352(15) 1.074(3) 0.120(3) 0.051(6) Uiso d . 1 . . H
H31 0.5958(16) 0.855(3) -0.003(4) 0.061(8) Uiso d . 1 . . H
H32 0.6107(15) 1.002(3) 0.027(5) 0.052(6) Uiso d . 1 . . H
H101 0.938(2) 0.910(4) 0.156(5) 0.078(9) Uiso d . 1 . . H
H102 0.929(2) 0.991(5) 0.300(6) 0.093(12) Uiso d . 1 . . H
H201 0.558(2) 0.225(4) 0.109(5) 0.067(9) Uiso d . 1 . . H
H202 0.5813(16) 0.264(4) -0.053(4) 0.068(9) Uiso d . 1 . . H

loop_
_atom_site_aniso_label
_atom_site_aniso_U_11
_atom_site_aniso_U_22
_atom_site_aniso_U_33
_atom_site_aniso_U_12
_atom_site_aniso_U_13
_atom_site_aniso_U_23
Cl 0.03552(17) 0.0478(2) 0.0516(2) 0.00226(15) 0.00166(18) 0.0037(2)
N1 0.0542(9) 0.0260(6) 0.0511(9) -0.0016(6) -0.0122(7) 0.0014(5)
C1 0.0574(10) 0.0296(7) 0.0493(10) 0.0069(7) -0.0104(8) -0.0015(6)
S 0.04013(19) 0.03467(18) 0.0576(3) 0.00547(15) 0.00139(19) -0.00148(19)
C2 0.0350(6) 0.0282(6) 0.0373(8) -0.0025(5) -0.0036(5) -0.0012(5)
C3 0.0331(6) 0.0262(6) 0.0417(9) -0.0038(5) 0.0019(6) -0.0003(5)
C4 0.0342(6) 0.0256(6) 0.0351(7) -0.0026(5) -0.0029(6) -0.0008(5)
C5 0.0315(7) 0.0359(7) 0.0428(8) -0.0054(6) -0.0010(6) 0.0021(6)
C6 0.0386(7) 0.0330(7) 0.0466(9) -0.0115(6) -0.0049(7) 0.0055(7)
C7 0.0417(7) 0.0266(6) 0.0363(8) -0.0055(6) -0.0077(6) 0.0018(5)
C8 0.0387(7) 0.0299(6) 0.0356(7) 0.0018(6) 0.0044(6) -0.0014(6)
N2 0.0472(8) 0.0252(6) 0.0547(9) -0.0017(6) -0.0005(7) -0.0020(6)
N3 0.0415(6) 0.0349(6) 0.0540(8) 0.0069(6) -0.0027(7) -0.0026(7)
O1 0.0595(9) 0.0531(9) 0.0603(10) -0.0125(7) -0.0017(7) -0.0139(7)
O2 0.1033(15) 0.0359(7) 0.0724(12) -0.0017(7) 0.0238(11) -0.0056(9)

loop_
_atom_type_symbol
_atom_type_description
_atom_type_scat_dispersion_real
_atom_type_scat_dispersion_imag
_atom_type_scat_source
C C 0.0033 0.0016 'International Tables Vol C Tables 4.2.6.8 and 6.1.1.4'
O O 0.0106 0.0060 'International Tables Vol C Tables 4.2.6.8 and 6.1.1.4'
N N 0.0061 0.0033 'International Tables Vol C Tables 4.2.6.8 and 6.1.1.4'
S S 0.1246 0.1234 'International Tables Vol C Tables 4.2.6.8 and 6.1.1.4'
H H 0.0000 0.0000 'International Tables Vol C Tables 4.2.6.8 and 6.1.1.4'
Cl Cl 0.1484 0.1585 'International Tables Vol C Tables 4.2.6.8 and 6.1.1.4'

loop_
_geom_angle_atom_site_label_1
_geom_angle_atom_site_label_2
_geom_angle_atom_site_label_3
_geom_angle
_geom_angle_publ_flag
C1 S C2 88.43(9) y
S C2 C3 128.93(12) y
S C2 C7 109.79(12) y
S C1 N1 117.76(13) y
C1 N1 C7 109.34(14) y
N1 C7 C2 114.67(15) y
N1 C7 C6 125.70(15) y
N2 C8 N3 121.80(16) y
N2 C8 C4 118.81(15) y
N3 C8 C4 119.38(15) y
N1 C1 H1 126.2(15) ?
S C1 H1 116.0(15) ?
C3 C2 C7 121.27(15) ?
C2 C3 C4 118.21(13) ?
C4 C3 H3 125.3(14) ?
C2 C3 H3 116.4(15) ?
C3 C4 C5 120.90(14) ?
C3 C4 C8 119.51(13) ?
C5 C4 C8 119.59(14) ?
C4 C5 C6 120.74(15) ?
C6 C5 H5 118.3(14) ?
C4 C5 H5 120.9(14) ?
C5 C6 C7 119.22(15) ?
C5 C6 H6 124.2(15) ?
C7 C6 H6 116.5(15) ?
C2 C7 C6 119.63(14) ?
C8 N2 H21 119.5(14) ?
C8 N2 H22 119.6(18) ?
H21 N2 H22 121(2) ?
C8 N3 H31 120(2) ?
C8 N3 H32 120.1(18) ?
H31 N3 H32 120(3) ?
H101 O1 H102 105(4) ?
H201 O2 H202 113(4) ?

loop_
_geom_bond_atom_site_label_1
_geom_bond_atom_site_label_2
_geom_bond_site_symmetry_2
_geom_bond_distance
_geom_bond_publ_flag
S C1 . 1.7292(19) y
S C2 . 1.7283(16) y
N1 C1 . 1.297(3) y
N1 C7 . 1.393(2) y
C1 H1 . 0.95(3) ?
C2 C3 . 1.392(2) y
C2 C7 . 1.408(2) y
C3 C4 . 1.388(2) y
C3 H3 . 0.93(2) ?
C4 C5 . 1.407(2) y
C4 C8 . 1.483(2) y
C5 C6 . 1.377(2) y
C5 H5 . 0.96(2) ?
C6 C7 . 1.399(3) y
C6 H6 . 0.91(3) ?
C8 N3 . 1.309(2) ?
C8 N2 . 1.315(2) ?
N2 H21 . 0.85(2) ?
N2 H22 . 0.84(3) ?
N3 H31 . 0.82(3) ?
N3 H32 . 0.82(3) ?
O1 H101 . 0.91(4) ?
O1 H102 . 0.73(4) ?
O2 H201 . 0.77(4) ?
O2 H202 . 0.79(4) ?

loop_
_geom_hbond_atom_site_label_D
_geom_hbond_atom_site_label_H
_geom_hbond_atom_site_label_A
_geom_hbond_site_symmetry_A
_geom_hbond_distance_DH
_geom_hbond_distance_HA
_geom_hbond_distance_DA
_geom_hbond_angle_DHA
N2 H21 O1 . 0.85(2) 2.11(2) 2.950(3) 171(2)
N2 H22 N1 1_565 0.84(3) 2.37(3) 3.078(2) 142(2)
N3 H31 Cl 2_664 0.81(3) 2.49(3) 3.3023(18) 171(3)
N3 H32 O2 1_565 0.82(3) 1.96(3) 2.778(2) 179(4)
O1 H101 Cl 4_654 0.91(4) 2.27(3) 3.159(2) 165(3)
O1 H102 Cl 3_565 0.73(5) 2.41(4) 3.136(2) 170(3)
O2 H201 Cl . 0.77(4) 2.41(4) 3.183(3) 177.4(17)
O2 H202 O1 4_644 0.79(3) 2.07(3) 2.859(3) 175(3)

loop_
_cod_related_entry_id
_cod_related_entry_database
_cod_related_entry_code
1 ChemSpider 30652360
